data_7238441
loop_
_publ_author_name
'Narayan Biswas, Achintesh'
'Das, Purak'
'Sengupta, Sandip'
'Choudhury, Amitava'
'Bandyopadhyay, Pinaki'

_publ_section_title
;
 C(naphthyl)--H bond activation by rhodium: isolation, characterization
 and TD-DFT study of the cyclometallates
;
_journal_issue 7
_journal_name_full 'RSC Advances'
_journal_page_first 1279
_journal_paper_doi 10.1039/c1ra00572c
_journal_volume 1
_journal_year 2011
_chemical_formula_moiety 'C53 H42 Cl N2 O P2 Rh'
_chemical_formula_sum 'C53 H42 Cl N2 O P2 Rh'
_chemical_formula_weight 923.19
_space_group_IT_number 2
_space_group_name_Hall '-P 1'
_space_group_name_H-M_alt 'P -1'
_symmetry_cell_setting triclinic
_symmetry_space_group_name_Hall '-P 1'
_symmetry_space_group_name_H-M 'P -1'
_atom_sites_solution_hydrogens geom
_atom_sites_solution_primary direct
_atom_sites_solution_secondary difmap
_audit_creation_method SHELXL-97
_cell_angle_alpha 72.1650(10)
_cell_angle_beta 70.5110(10)
_cell_angle_gamma 79.4750(10)
_cell_formula_units_Z 2
_cell_length_a 11.8442(2)
_cell_length_b 11.9633(3)
_cell_length_c 17.3738(4)
_cell_measurement_reflns_used 3911
_cell_measurement_temperature 293(2)
_cell_volume 2200.31(9)
_computing_cell_refinement 'Bruker SMART'
_computing_data_collection 'Bruker SMART'
_computing_data_reduction 'Bruker SAINT'
_computing_molecular_graphics 'Bruker SHELXTL'
_computing_publication_material 'Bruker SHELXTL'
_computing_structure_refinement 'SHELXL-97 (Sheldrick, 1997)'
_computing_structure_solution 'SHELXS-97 (Sheldrick, 1990)'
_diffrn_ambient_temperature 293(2)
_diffrn_measured_fraction_theta_full 0.992
_diffrn_measured_fraction_theta_max 0.992
_diffrn_measurement_device_type 'CCD area detector'
_diffrn_measurement_method 'phi and omega scans'
_diffrn_radiation_monochromator graphite
_diffrn_radiation_source 'fine-focus sealed tube'
_diffrn_radiation_type MoK\a
_diffrn_radiation_wavelength 0.71073
_diffrn_reflns_av_R_equivalents 0.0444
_diffrn_reflns_av_sigmaI/netI 0.0484
_diffrn_reflns_limit_h_max 11
_diffrn_reflns_limit_h_min -11
_diffrn_reflns_limit_k_max 11
_diffrn_reflns_limit_k_min -11
_diffrn_reflns_limit_l_max 16
_diffrn_reflns_limit_l_min -16
_diffrn_reflns_number 15152
_diffrn_reflns_theta_full 19.71
_diffrn_reflns_theta_max 19.71
_diffrn_reflns_theta_min 1.29
_exptl_absorpt_coefficient_mu 0.563
_exptl_absorpt_correction_T_max 0.935
_exptl_absorpt_correction_T_min 0.842
_exptl_absorpt_correction_type multi-scan
_exptl_absorpt_process_details '(SADABS; Sheldrick, 1996)'
_exptl_crystal_colour blue
_exptl_crystal_density_diffrn 1.393
_exptl_crystal_density_method 'not measured'
_exptl_crystal_description needle
_exptl_crystal_F_000 948
_exptl_crystal_size_max 0.38
_exptl_crystal_size_mid 0.25
_exptl_crystal_size_min 0.11
_refine_diff_density_max 0.198
_refine_diff_density_min -0.246
_refine_diff_density_rms 0.043
_refine_ls_extinction_method none
_refine_ls_goodness_of_fit_ref 1.009
_refine_ls_hydrogen_treatment constr
_refine_ls_matrix_type full
_refine_ls_number_parameters 542
_refine_ls_number_reflns 3911
_refine_ls_number_restraints 0
_refine_ls_restrained_S_all 1.009
_refine_ls_R_factor_all 0.0489
_refine_ls_R_factor_gt 0.0301
_refine_ls_shift/su_max 0.009
_refine_ls_shift/su_mean 0.000
_refine_ls_structure_factor_coef Fsqd
_refine_ls_weighting_details 'calc w=1/[\s^2^(Fo^2^)+(0.0151P)^2^+1.1918P] where P=(Fo^2^+2Fc^2^)/3'
_refine_ls_weighting_scheme calc
_refine_ls_wR_factor_gt 0.0548
_refine_ls_wR_factor_ref 0.0619
_reflns_number_gt 2972
_reflns_number_total 3911
_reflns_threshold_expression >2sigma(I)
_cod_data_source_file c1ra00572c.txt
_cod_data_source_block 4b
_cod_depositor_comments
;
The following automatic conversions were performed:

data item '_exptl_absorpt_correction_type' value 'Multi-scan' was
changed to 'multi-scan' in accordance with the
/home/saulius/struct/COD-crude-data/automatic-downloads/DataCite-retrospective/RSC/depositions/lib/dictionaries/cif_core.dic
dictionary named 'cif_core.dic' version 2.4.2 last updated on
2011-04-26.

data item '_symmetry_cell_setting' value 'Triclinic' was changed to
'triclinic' in accordance with the
/home/saulius/struct/COD-crude-data/automatic-downloads/DataCite-retrospective/RSC/depositions/lib/dictionaries/cif_core.dic
dictionary named 'cif_core.dic' version 2.4.2 last updated on
2011-04-26.

Automatic conversion script
Id: cif_fix_values 6909 2019-04-08 15:41:33Z antanas 
;
_cod_original_cell_volume 2200.31(8)
_cod_original_sg_symbol_H-M P-1
_cod_database_code 7238441

loop_
_symmetry_equiv_pos_as_xyz
'x, y, z'
'-x, -y, -z'

loop_
_atom_site_label
_atom_site_type_symbol
_atom_site_fract_x
_atom_site_fract_y
_atom_site_fract_z
_atom_site_U_iso_or_equiv
_atom_site_adp_type
_atom_site_occupancy
_atom_site_symmetry_multiplicity
_atom_site_calc_flag
_atom_site_refinement_flags
Rh1 Rh 0.67038(3) 0.63917(3) 0.74844(2) 0.05005(16) Uani 1 1 d .
P2 P 0.48400(10) 0.68029(11) 0.71643(7) 0.0514(4) Uani 1 1 d .
P1 P 0.84786(10) 0.58492(11) 0.79142(7) 0.0520(4) Uani 1 1 d .
Cl1 Cl 0.56095(10) 0.65502(11) 0.88781(7) 0.0632(4) Uani 1 1 d .
N2 N 0.7612(3) 0.6280(5) 0.6334(2) 0.0503(10) Uani 1 1 d .
O1 O 0.7196(3) 0.8211(3) 0.6909(2) 0.0621(9) Uani 1 1 d .
N1 N 0.7795(3) 0.5304(5) 0.6133(3) 0.0597(11) Uani 1 1 d .
C1 C 0.7320(5) 0.3301(7) 0.6745(4) 0.0759(16) Uani 1 1 d .
H1 H 0.7751 0.3132 0.6231 0.091 Uiso 1 1 calc R
C12 C 0.7790(4) 0.8288(5) 0.6118(4) 0.0593(14) Uani 1 1 d .
C3 C 0.6603(4) 0.4723(5) 0.7614(3) 0.0542(13) Uani 1 1 d .
C30 C 0.8697(4) 0.6667(5) 0.8570(3) 0.0529(13) Uani 1 1 d .
C2 C 0.7237(4) 0.4416(5) 0.6833(4) 0.0570(14) Uani 1 1 d .
C31 C 0.9554(4) 0.6245(4) 0.9001(3) 0.0620(14) Uani 1 1 d .
H31 H 0.9968 0.5507 0.8992 0.074 Uiso 1 1 calc R
C35 C 0.8105(4) 0.7766(5) 0.8598(3) 0.0703(15) Uani 1 1 d .
H35 H 0.7534 0.8070 0.8309 0.084 Uiso 1 1 calc R
C24 C 0.8560(4) 0.4331(4) 0.8554(3) 0.0526(13) Uani 1 1 d .
C41 C 0.5495(4) 0.6355(5) 0.5575(3) 0.0645(14) Uani 1 1 d .
H41 H 0.5774 0.5608 0.5843 0.077 Uiso 1 1 calc R
C32 C 0.9794(5) 0.6910(6) 0.9439(3) 0.0727(16) Uani 1 1 d .
H32 H 1.0377 0.6623 0.9719 0.087 Uiso 1 1 calc R
C48 C 0.3880(5) 0.8041(4) 0.7515(3) 0.0529(13) Uani 1 1 d .
C36 C 0.4984(4) 0.7181(5) 0.6039(3) 0.0557(13) Uani 1 1 d .
C11 C 0.8041(4) 0.7318(5) 0.5766(3) 0.0518(13) Uani 1 1 d .
C10 C 0.6742(6) 0.2409(6) 0.7445(5) 0.0766(18) Uani 1 1 d .
C42 C 0.3873(4) 0.5597(4) 0.7645(3) 0.0488(12) Uani 1 1 d .
C53 C 0.2631(5) 0.8073(5) 0.7730(3) 0.0690(15) Uani 1 1 d .
H53 H 0.2274 0.7447 0.7723 0.083 Uiso 1 1 calc R
C9 C 0.6117(5) 0.2686(6) 0.8215(4) 0.0716(16) Uani 1 1 d .
C49 C 0.4382(5) 0.8973(5) 0.7538(3) 0.0710(15) Uani 1 1 d .
H49 H 0.5213 0.8957 0.7398 0.085 Uiso 1 1 calc R
C37 C 0.4584(4) 0.8290(5) 0.5616(4) 0.0739(16) Uani 1 1 d .
H37 H 0.4243 0.8863 0.5908 0.089 Uiso 1 1 calc R
C44 C 0.2814(5) 0.4249(5) 0.8920(3) 0.0765(16) Uani 1 1 d .
H44 H 0.2585 0.3980 0.9508 0.092 Uiso 1 1 calc R
C5 C 0.5519(6) 0.1770(7) 0.8918(4) 0.100(2) Uani 1 1 d .
H5 H 0.5087 0.1932 0.9433 0.121 Uiso 1 1 calc R
C28 C 0.7614(5) 0.2875(6) 0.9828(3) 0.0671(15) Uani 1 1 d .
H28 H 0.7029 0.2696 1.0351 0.081 Uiso 1 1 calc R
C26 C 0.9294(5) 0.2268(6) 0.8782(4) 0.0820(17) Uani 1 1 d .
H26 H 0.9838 0.1673 0.8592 0.098 Uiso 1 1 calc R
C27 C 0.8412(6) 0.2004(5) 0.9543(4) 0.0739(16) Uani 1 1 d .
H27 H 0.8357 0.1226 0.9867 0.089 Uiso 1 1 calc R
C43 C 0.3506(4) 0.5175(5) 0.8521(3) 0.0647(14) Uani 1 1 d .
H43 H 0.3737 0.5533 0.8843 0.078 Uiso 1 1 calc R
C13 C 0.8249(5) 0.9347(6) 0.5551(4) 0.0827(17) Uani 1 1 d .
H13 H 0.8133 1.0013 0.5746 0.099 Uiso 1 1 calc R
C23 C 1.0507(5) 0.7016(5) 0.6866(3) 0.0618(14) Uani 1 1 d .
H23 H 1.0255 0.7504 0.7229 0.074 Uiso 1 1 calc R
C18 C 0.9860(4) 0.6069(5) 0.7024(3) 0.0498(13) Uani 1 1 d .
C25 C 0.9371(5) 0.3432(6) 0.8294(3) 0.0729(16) Uani 1 1 d .
H25 H 0.9980 0.3609 0.7784 0.087 Uiso 1 1 calc R
C19 C 1.0235(4) 0.5385(4) 0.6452(3) 0.0615(14) Uani 1 1 d .
H19 H 0.9798 0.4766 0.6530 0.074 Uiso 1 1 calc R
C50 C 0.3659(6) 0.9934(5) 0.7768(3) 0.0873(17) Uani 1 1 d .
H50 H 0.4005 1.0565 0.7780 0.105 Uiso 1 1 calc R
C29 C 0.7688(4) 0.4032(5) 0.9329(3) 0.0600(14) Uani 1 1 d .
H29 H 0.7137 0.4621 0.9520 0.072 Uiso 1 1 calc R
C47 C 0.3479(4) 0.5071(5) 0.7190(3) 0.0666(15) Uani 1 1 d .
H47 H 0.3682 0.5355 0.6604 0.080 Uiso 1 1 calc R
C15 C 0.9077(5) 0.8439(7) 0.4373(4) 0.0829(18) Uani 1 1 d .
C33 C 0.9181(6) 0.7992(6) 0.9468(3) 0.0790(17) Uani 1 1 d .
H33 H 0.9336 0.8430 0.9775 0.095 Uiso 1 1 calc R
C14 C 0.8866(5) 0.9409(6) 0.4714(4) 0.0898(19) Uani 1 1 d .
H14 H 0.9154 1.0121 0.4360 0.108 Uiso 1 1 calc R
C34 C 0.8344(5) 0.8426(5) 0.9046(4) 0.0851(18) Uani 1 1 d .
H34 H 0.7933 0.9164 0.9059 0.102 Uiso 1 1 calc R
C16 C 0.8678(4) 0.7413(6) 0.4901(4) 0.0718(15) Uani 1 1 d .
H16 H 0.8823 0.6752 0.4695 0.086 Uiso 1 1 calc R
C45 C 0.2455(4) 0.3713(5) 0.8456(4) 0.0814(17) Uani 1 1 d .
H45 H 0.1991 0.3075 0.8727 0.098 Uiso 1 1 calc R
C4 C 0.6059(4) 0.3823(6) 0.8289(3) 0.0638(15) Uani 1 1 d .
H4 H 0.5642 0.3985 0.8807 0.077 Uiso 1 1 calc R
C40 C 0.5596(5) 0.6624(6) 0.4722(4) 0.0837(18) Uani 1 1 d .
H40 H 0.5943 0.6059 0.4424 0.100 Uiso 1 1 calc R
C46 C 0.2781(5) 0.4122(5) 0.7596(4) 0.0844(18) Uani 1 1 d .
H46 H 0.2537 0.3765 0.7279 0.101 Uiso 1 1 calc R
C21 C 1.1899(5) 0.6536(6) 0.5628(3) 0.0734(16) Uani 1 1 d .
H21 H 1.2586 0.6684 0.5168 0.088 Uiso 1 1 calc R
C22 C 1.1523(5) 0.7240(5) 0.6175(4) 0.0696(15) Uani 1 1 d .
H22 H 1.1952 0.7871 0.6081 0.084 Uiso 1 1 calc R
C20 C 1.1257(5) 0.5615(5) 0.5763(3) 0.0730(16) Uani 1 1 d .
H20 H 1.1508 0.5141 0.5391 0.088 Uiso 1 1 calc R
C52 C 0.1932(5) 0.9048(6) 0.7955(3) 0.0859(18) Uani 1 1 d .
H52 H 0.1100 0.9077 0.8093 0.103 Uiso 1 1 calc R
C38 C 0.4693(5) 0.8550(6) 0.4759(4) 0.0958(19) Uani 1 1 d .
H38 H 0.4426 0.9296 0.4481 0.115 Uiso 1 1 calc R
C51 C 0.2431(6) 0.9960(6) 0.7980(3) 0.0904(18) Uani 1 1 d .
H51 H 0.1944 1.0603 0.8141 0.108 Uiso 1 1 calc R
C17 C 0.9726(5) 0.8587(5) 0.3432(3) 0.121(2) Uani 1 1 d .
H17A H 0.9157 0.8889 0.3117 0.182 Uiso 1 1 calc R
H17B H 1.0099 0.7837 0.3341 0.182 Uiso 1 1 calc R
H17C H 1.0329 0.9128 0.3248 0.182 Uiso 1 1 calc R
C39 C 0.5191(6) 0.7709(8) 0.4318(4) 0.100(2) Uani 1 1 d .
H39 H 0.5251 0.7884 0.3747 0.120 Uiso 1 1 calc R
C7 C 0.6218(8) 0.0407(7) 0.8074(7) 0.130(3) Uani 1 1 d .
H7 H 0.6252 -0.0358 0.8037 0.156 Uiso 1 1 calc R
C8 C 0.6797(6) 0.1260(8) 0.7371(5) 0.112(2) Uani 1 1 d .
H8 H 0.7214 0.1073 0.6861 0.134 Uiso 1 1 calc R
C6 C 0.5588(7) 0.0696(8) 0.8829(6) 0.131(3) Uani 1 1 d .
H6 H 0.5200 0.0115 0.9289 0.157 Uiso 1 1 calc R

loop_
_atom_site_aniso_label
_atom_site_aniso_U_11
_atom_site_aniso_U_22
_atom_site_aniso_U_33
_atom_site_aniso_U_23
_atom_site_aniso_U_13
_atom_site_aniso_U_12
Rh1 0.0394(3) 0.0668(3) 0.0486(3) -0.0226(2) -0.01321(19) -0.0031(2)
P2 0.0411(8) 0.0640(10) 0.0516(8) -0.0152(7) -0.0161(7) -0.0062(7)
P1 0.0395(8) 0.0698(10) 0.0520(8) -0.0250(8) -0.0140(7) -0.0014(7)
Cl1 0.0476(8) 0.0928(10) 0.0544(8) -0.0328(7) -0.0116(6) -0.0024(7)
N2 0.039(3) 0.066(3) 0.052(3) -0.021(3) -0.019(2) 0.001(2)
O1 0.055(2) 0.067(2) 0.063(2) -0.022(2) -0.0081(19) -0.0109(18)
N1 0.056(3) 0.070(3) 0.066(3) -0.034(3) -0.026(2) 0.007(3)
C1 0.082(5) 0.081(5) 0.089(5) -0.043(5) -0.049(4) 0.016(4)
C12 0.040(3) 0.070(4) 0.066(4) -0.009(4) -0.018(3) -0.010(3)
C3 0.041(3) 0.077(4) 0.052(3) -0.025(4) -0.022(3) 0.006(3)
C30 0.038(3) 0.072(4) 0.051(3) -0.023(3) -0.010(3) -0.005(3)
C2 0.055(4) 0.052(4) 0.076(5) -0.017(4) -0.038(3) 0.000(3)
C31 0.048(4) 0.081(4) 0.059(3) -0.014(3) -0.020(3) -0.011(3)
C35 0.052(4) 0.095(5) 0.084(4) -0.049(4) -0.030(3) 0.006(4)
C24 0.035(3) 0.069(4) 0.061(4) -0.030(3) -0.016(3) 0.003(3)
C41 0.050(3) 0.092(4) 0.054(4) -0.019(4) -0.020(3) -0.006(3)
C32 0.064(4) 0.109(5) 0.059(4) -0.015(4) -0.029(3) -0.034(4)
C48 0.045(4) 0.058(4) 0.055(3) -0.016(3) -0.015(3) -0.001(3)
C36 0.046(3) 0.073(4) 0.049(3) -0.011(4) -0.016(3) -0.012(3)
C11 0.040(3) 0.062(4) 0.055(4) -0.018(4) -0.016(3) -0.001(3)
C10 0.092(5) 0.048(5) 0.126(6) -0.036(5) -0.075(5) 0.012(4)
C42 0.034(3) 0.066(4) 0.049(4) -0.016(3) -0.013(3) -0.007(3)
C53 0.046(4) 0.072(4) 0.082(4) -0.016(3) -0.019(3) 0.002(3)
C9 0.073(4) 0.067(5) 0.092(5) -0.024(5) -0.050(4) 0.006(4)
C49 0.051(4) 0.079(4) 0.090(4) -0.042(4) -0.017(3) 0.003(4)
C37 0.077(4) 0.087(5) 0.058(4) -0.008(4) -0.022(3) -0.025(4)
C44 0.075(4) 0.099(5) 0.056(4) -0.015(4) -0.011(3) -0.032(4)
C5 0.127(6) 0.060(5) 0.132(6) -0.005(5) -0.074(5) -0.017(5)
C28 0.058(4) 0.087(5) 0.056(4) -0.015(4) -0.019(3) -0.009(4)
C26 0.069(5) 0.080(5) 0.086(5) -0.028(4) -0.017(4) 0.020(4)
C27 0.072(4) 0.075(5) 0.073(5) -0.017(4) -0.025(4) -0.002(4)
C43 0.060(4) 0.080(4) 0.059(4) -0.023(3) -0.010(3) -0.023(3)
C13 0.065(4) 0.082(5) 0.092(5) -0.022(4) -0.013(4) -0.006(4)
C23 0.054(4) 0.070(4) 0.059(4) -0.016(3) -0.015(3) -0.004(3)
C18 0.035(3) 0.066(4) 0.051(3) -0.021(3) -0.014(2) 0.001(3)
C25 0.058(4) 0.086(5) 0.061(4) -0.017(4) -0.010(3) 0.005(4)
C19 0.044(4) 0.087(4) 0.062(4) -0.034(3) -0.013(3) -0.005(3)
C50 0.076(5) 0.077(5) 0.114(5) -0.042(4) -0.024(4) 0.001(4)
C29 0.049(4) 0.079(5) 0.053(4) -0.023(3) -0.015(3) 0.001(3)
C47 0.065(4) 0.084(4) 0.054(3) -0.010(3) -0.020(3) -0.021(3)
C15 0.068(4) 0.088(5) 0.070(5) 0.002(5) -0.018(4) 0.004(4)
C33 0.073(5) 0.106(6) 0.072(4) -0.040(4) -0.012(4) -0.031(4)
C14 0.062(4) 0.084(6) 0.091(6) 0.018(4) -0.015(4) -0.015(4)
C34 0.078(5) 0.096(5) 0.108(5) -0.056(4) -0.042(4) 0.003(4)
C16 0.063(4) 0.089(5) 0.056(4) -0.020(4) -0.013(3) 0.004(3)
C45 0.071(4) 0.098(5) 0.074(5) -0.020(4) -0.008(4) -0.035(3)
C4 0.060(4) 0.071(5) 0.077(4) -0.031(4) -0.036(3) 0.005(3)
C40 0.082(5) 0.119(6) 0.060(5) -0.031(4) -0.019(4) -0.021(4)
C46 0.087(5) 0.107(5) 0.074(5) -0.026(4) -0.021(4) -0.045(4)
C21 0.051(4) 0.103(5) 0.056(4) -0.014(4) -0.008(3) -0.010(4)
C22 0.061(4) 0.080(4) 0.064(4) -0.011(4) -0.016(3) -0.017(3)
C20 0.056(4) 0.108(5) 0.059(4) -0.040(4) -0.008(3) -0.004(4)
C52 0.044(4) 0.086(5) 0.108(5) -0.013(4) -0.014(3) 0.006(4)
C38 0.114(5) 0.092(5) 0.078(5) 0.007(4) -0.043(4) -0.025(4)
C51 0.067(5) 0.087(5) 0.101(5) -0.029(4) -0.012(4) 0.016(4)
C17 0.110(5) 0.152(6) 0.045(4) 0.009(4) 0.005(3) 0.009(4)
C39 0.113(6) 0.134(7) 0.052(4) -0.001(5) -0.031(4) -0.040(5)
C7 0.173(9) 0.062(6) 0.207(10) -0.030(7) -0.140(8) 0.010(6)
C8 0.138(7) 0.095(6) 0.145(8) -0.054(6) -0.096(6) 0.024(5)
C6 0.181(8) 0.079(7) 0.166(9) -0.014(6) -0.103(7) -0.023(5)

loop_
_atom_type_symbol
_atom_type_description
_atom_type_scat_dispersion_real
_atom_type_scat_dispersion_imag
_atom_type_scat_source
C C 0.0033 0.0016 'International Tables Vol C Tables 4.2.6.8 and 6.1.1.4'
H H 0.0000 0.0000 'International Tables Vol C Tables 4.2.6.8 and 6.1.1.4'
N N 0.0061 0.0033 'International Tables Vol C Tables 4.2.6.8 and 6.1.1.4'
O O 0.0106 0.0060 'International Tables Vol C Tables 4.2.6.8 and 6.1.1.4'
P P 0.1023 0.0942 'International Tables Vol C Tables 4.2.6.8 and 6.1.1.4'
Cl Cl 0.1484 0.1585 'International Tables Vol C Tables 4.2.6.8 and 6.1.1.4'
Rh Rh -1.1178 0.9187 'International Tables Vol C Tables 4.2.6.8 and 6.1.1.4'

loop_
_geom_angle_atom_site_label_1
_geom_angle_atom_site_label_2
_geom_angle_atom_site_label_3
_geom_angle
N2 Rh1 C3 79.9(2)
N2 Rh1 O1 80.51(17)
C3 Rh1 O1 160.42(18)
N2 Rh1 P1 91.13(10)
C3 Rh1 P1 88.94(12)
O1 Rh1 P1 90.29(8)
N2 Rh1 Cl1 179.30(16)
C3 Rh1 Cl1 100.75(16)
O1 Rh1 Cl1 98.80(9)
P1 Rh1 Cl1 88.74(4)
N2 Rh1 P2 92.24(10)
C3 Rh1 P2 87.76(12)
O1 Rh1 P2 94.16(8)
P1 Rh1 P2 174.81(5)
Cl1 Rh1 P2 87.94(4)
C42 P2 C36 104.8(2)
C42 P2 C48 103.5(2)
C36 P2 C48 103.7(2)
C42 P2 Rh1 114.53(15)
C36 P2 Rh1 114.55(15)
C48 P2 Rh1 114.49(17)
C30 P1 C24 102.6(2)
C30 P1 C18 101.4(2)
C24 P1 C18 108.7(2)
C30 P1 Rh1 117.08(18)
C24 P1 Rh1 112.70(15)
C18 P1 Rh1 113.14(14)
N1 N2 C11 123.0(4)
N1 N2 Rh1 121.5(4)
C11 N2 Rh1 115.6(3)
C12 O1 Rh1 106.8(3)
N2 N1 C2 110.0(4)
C2 C1 C10 119.1(5)
C2 C1 H1 120.4
C10 C1 H1 120.4
O1 C12 C11 122.6(5)
O1 C12 C13 122.3(5)
C11 C12 C13 115.1(5)
C4 C3 C2 116.3(5)
C4 C3 Rh1 133.2(4)
C2 C3 Rh1 110.5(4)
C35 C30 C31 117.9(4)
C35 C30 P1 121.5(4)
C31 C30 P1 120.4(4)
C1 C2 N1 119.0(6)
C1 C2 C3 122.9(5)
N1 C2 C3 118.1(5)
C32 C31 C30 120.5(5)
C32 C31 H31 119.7
C30 C31 H31 119.7
C30 C35 C34 121.3(5)
C30 C35 H35 119.4
C34 C35 H35 119.4
C25 C24 C29 117.4(5)
C25 C24 P1 124.7(4)
C29 C24 P1 117.7(4)
C40 C41 C36 121.3(5)
C40 C41 H41 119.4
C36 C41 H41 119.4
C33 C32 C31 120.5(5)
C33 C32 H32 119.8
C31 C32 H32 119.8
C49 C48 C53 119.3(4)
C49 C48 P2 120.2(4)
C53 C48 P2 120.5(4)
C37 C36 C41 117.7(4)
C37 C36 P2 121.7(4)
C41 C36 P2 120.6(5)
N2 C11 C12 114.5(5)
N2 C11 C16 123.3(5)
C12 C11 C16 122.2(5)
C9 C10 C8 120.5(7)
C9 C10 C1 119.1(6)
C8 C10 C1 120.4(8)
C47 C42 C43 117.4(4)
C47 C42 P2 123.9(4)
C43 C42 P2 118.7(4)
C52 C53 C48 119.0(5)
C52 C53 H53 120.5
C48 C53 H53 120.5
C4 C9 C10 120.6(6)
C4 C9 C5 121.2(7)
C10 C9 C5 118.2(6)
C48 C49 C50 120.4(5)
C48 C49 H49 119.8
C50 C49 H49 119.8
C36 C37 C38 120.4(5)
C36 C37 H37 119.8
C38 C37 H37 119.8
C43 C44 C45 120.1(5)
C43 C44 H44 119.9
C45 C44 H44 119.9
C6 C5 C9 119.9(7)
C6 C5 H5 120.1
C9 C5 H5 120.1
C27 C28 C29 119.2(5)
C27 C28 H28 120.4
C29 C28 H28 120.4
C27 C26 C25 119.7(5)
C27 C26 H26 120.2
C25 C26 H26 120.2
C28 C27 C26 120.6(5)
C28 C27 H27 119.7
C26 C27 H27 119.7
C44 C43 C42 121.7(4)
C44 C43 H43 119.1
C42 C43 H43 119.1
C14 C13 C12 121.3(6)
C14 C13 H13 119.4
C12 C13 H13 119.4
C22 C23 C18 120.8(5)
C22 C23 H23 119.6
C18 C23 H23 119.6
C19 C18 C23 118.1(4)
C19 C18 P1 122.4(4)
C23 C18 P1 119.3(4)
C24 C25 C26 121.3(5)
C24 C25 H25 119.4
C26 C25 H25 119.4
C20 C19 C18 120.6(4)
C20 C19 H19 119.7
C18 C19 H19 119.7
C51 C50 C49 120.1(5)
C51 C50 H50 120.0
C49 C50 H50 120.0
C24 C29 C28 121.8(5)
C24 C29 H29 119.1
C28 C29 H29 119.1
C42 C47 C46 120.9(4)
C42 C47 H47 119.5
C46 C47 H47 119.5
C16 C15 C14 117.6(5)
C16 C15 C17 122.8(7)
C14 C15 C17 119.6(7)
C34 C33 C32 119.9(5)
C34 C33 H33 120.0
C32 C33 H33 120.0
C13 C14 C15 122.6(6)
C13 C14 H14 118.7
C15 C14 H14 118.7
C33 C34 C35 119.9(5)
C33 C34 H34 120.1
C35 C34 H34 120.1
C15 C16 C11 121.2(5)
C15 C16 H16 119.4
C11 C16 H16 119.4
C46 C45 C44 119.6(5)
C46 C45 H45 120.2
C44 C45 H45 120.2
C3 C4 C9 122.0(5)
C3 C4 H4 119.0
C9 C4 H4 119.0
C39 C40 C41 120.3(6)
C39 C40 H40 119.8
C41 C40 H40 119.8
C45 C46 C47 120.2(5)
C45 C46 H46 119.9
C47 C46 H46 119.9
C20 C21 C22 119.7(5)
C20 C21 H21 120.2
C22 C21 H21 120.2
C21 C22 C23 120.3(5)
C21 C22 H22 119.8
C23 C22 H22 119.8
C21 C20 C19 120.5(5)
C21 C20 H20 119.7
C19 C20 H20 119.7
C51 C52 C53 121.4(5)
C51 C52 H52 119.3
C53 C52 H52 119.3
C39 C38 C37 120.5(6)
C39 C38 H38 119.8
C37 C38 H38 119.8
C52 C51 C50 119.8(6)
C52 C51 H51 120.1
C50 C51 H51 120.1
C15 C17 H17A 109.5
C15 C17 H17B 109.5
H17A C17 H17B 109.5
C15 C17 H17C 109.5
H17A C17 H17C 109.5
H17B C17 H17C 109.5
C40 C39 C38 119.7(6)
C40 C39 H39 120.1
C38 C39 H39 120.1
C6 C7 C8 120.2(8)
C6 C7 H7 119.9
C8 C7 H7 119.9
C7 C8 C10 118.7(7)
C7 C8 H8 120.6
C10 C8 H8 120.6
C5 C6 C7 122.4(9)
C5 C6 H6 118.8
C7 C6 H6 118.8

loop_
_geom_bond_atom_site_label_1
_geom_bond_atom_site_label_2
_geom_bond_distance
Rh1 N2 1.961(4)
Rh1 C3 1.960(5)
Rh1 O1 2.195(3)
Rh1 P1 2.3769(12)
Rh1 Cl1 2.3824(11)
Rh1 P2 2.3831(12)
P2 C42 1.821(4)
P2 C36 1.823(5)
P2 C48 1.826(5)
P1 C30 1.815(5)
P1 C24 1.821(5)
P1 C18 1.833(4)
N2 N1 1.280(4)
N2 C11 1.385(5)
O1 C12 1.301(5)
N1 C2 1.404(5)
C1 C2 1.372(6)
C1 C10 1.416(7)
C1 H1 0.9300
C12 C11 1.413(6)
C12 C13 1.415(7)
C3 C4 1.388(6)
C3 C2 1.437(6)
C30 C35 1.379(6)
C30 C31 1.391(6)
C31 C32 1.376(6)
C31 H31 0.9300
C35 C34 1.383(6)
C35 H35 0.9300
C24 C25 1.383(6)
C24 C29 1.385(6)
C41 C40 1.385(6)
C41 C36 1.392(6)
C41 H41 0.9300
C32 C33 1.370(6)
C32 H32 0.9300
C48 C49 1.372(6)
C48 C53 1.396(6)
C36 C37 1.389(6)
C11 C16 1.419(6)
C10 C9 1.403(7)
C10 C8 1.408(8)
C42 C47 1.377(5)
C42 C43 1.388(5)
C53 C52 1.382(6)
C53 H53 0.9300
C9 C4 1.393(6)
C9 C5 1.443(7)
C49 C50 1.382(6)
C49 H49 0.9300
C37 C38 1.391(7)
C37 H37 0.9300
C44 C43 1.365(6)
C44 C45 1.373(6)
C44 H44 0.9300
C5 C6 1.325(8)
C5 H5 0.9300
C28 C27 1.367(6)
C28 C29 1.391(6)
C28 H28 0.9300
C26 C27 1.372(6)
C26 C25 1.391(6)
C26 H26 0.9300
C27 H27 0.9300
C43 H43 0.9300
C13 C14 1.378(7)
C13 H13 0.9300
C23 C22 1.385(6)
C23 C18 1.390(6)
C23 H23 0.9300
C18 C19 1.389(5)
C25 H25 0.9300
C19 C20 1.387(6)
C19 H19 0.9300
C50 C51 1.373(7)
C50 H50 0.9300
C29 H29 0.9300
C47 C46 1.390(6)
C47 H47 0.9300
C15 C16 1.344(6)
C15 C14 1.405(7)
C15 C17 1.526(7)
C33 C34 1.361(6)
C33 H33 0.9300
C14 H14 0.9300
C34 H34 0.9300
C16 H16 0.9300
C45 C46 1.364(6)
C45 H45 0.9300
C4 H4 0.9300
C40 C39 1.359(7)
C40 H40 0.9300
C46 H46 0.9300
C21 C20 1.369(6)
C21 C22 1.371(6)
C21 H21 0.9300
C22 H22 0.9300
C20 H20 0.9300
C52 C51 1.350(7)
C52 H52 0.9300
C38 C39 1.377(7)
C38 H38 0.9300
C51 H51 0.9300
C17 H17A 0.9600
C17 H17B 0.9600
C17 H17C 0.9600
C39 H39 0.9300
C7 C6 1.389(9)
C7 C8 1.391(9)
C7 H7 0.9300
C8 H8 0.9300
C6 H6 0.9300
